data_2311434
loop_
_publ_author_name
'Fliri, Lukas'
'Partl, Gabriel'
'Gelbrich, Thomas'
'Kahlenberg, Volker'
'Laus, Gerhard'
'Schottenberger, Herwig'

_publ_section_title
;
 (<i>E</i>)-2,6-Di-bromo-4-{2-[1-(1<i>H</i>,1<i>H</i>,2<i>H</i>,2<i>H</i>-perfluoro-oct-yl)pyridinium-4-yl]ethen-yl}phenolate
 methanol disolvate, a fluoro-ponytailed solvatochromic dye.
;
_journal_coeditor_code LH5850
_journal_issue 'Pt 10'
_journal_name_full 'Acta crystallographica. Section E, Crystallographic communications'
_journal_page_first 1526
_journal_page_last 1529
_journal_paper_doi 10.1107/S2056989017013378
_journal_volume 73
_journal_year 2017
_chemical_formula_iupac 'C21 H12 Br2 F13 N O, 2C H4 O'
_chemical_formula_moiety 'C21 H12 Br2 F13 N O, 2 (C H4 O)'
_chemical_formula_sum 'C23 H20 Br2 F13 N O3'
_chemical_formula_weight 765.22
_chemical_melting_point 513
_chemical_name_systematic
'(<i>E</i>)-2,6-Dibromo-4-{2-[1-(1<i>H</i>,1<i>H</i>,2<i>H</i>,2<i>H</i>-perfluorooctyl)pyridinium-4-yl]ethenyl}phenolate methanol disolvate'
_space_group_crystal_system monoclinic
_space_group_IT_number 14
_space_group_name_Hall '-P 2ybc'
_space_group_name_H-M_alt 'P 1 21/c 1'
_atom_sites_solution_hydrogens mixed
_audit_creation_method SHELXL-2014/6
_cell_angle_alpha 90
_cell_angle_beta 103.989(3)
_cell_angle_gamma 90
_cell_formula_units_Z 4
_cell_length_a 22.2362(7)
_cell_length_b 6.7922(18)
_cell_length_c 18.9098(5)
_cell_measurement_reflns_used 3207
_cell_measurement_temperature 173(2)
_cell_measurement_theta_max 62.5520
_cell_measurement_theta_min 6.7750
_cell_volume 2771.3(7)
_computing_cell_refinement
;
CrysAlis PRO 1.171.38.43f (Rigaku Oxford Diffraction, 2015)
;
_computing_data_collection
;
CrysAlis PRO 1.171.38.43f (Rigaku Oxford Diffraction, 2015)
;
_computing_data_reduction
;
CrysAlis PRO 1.171.38.43f (Rigaku Oxford Diffraction, 2015)
;
_computing_molecular_graphics
;
ORTEP-3 for Windows (Farrugia, 2012)
;
_computing_publication_material
;
Mercury (Macrae <i>et al.</i>,  2008)
;
_computing_structure_refinement
;
SHELXL2014 (Sheldrick, 2015b)
;
_computing_structure_solution
;
SHELXT (Sheldrick, 2015a)
;
_diffrn_ambient_temperature 173(2)
_diffrn_detector_area_resol_mean 10.3575
_diffrn_measured_fraction_theta_full 0.861
_diffrn_measured_fraction_theta_max 0.972
_diffrn_measurement_device 'four-circle diffractometer'
_diffrn_measurement_device_type 'Rigaku Xcalibur Ruby Gemini ultra'
_diffrn_measurement_method '\w scans'
_diffrn_radiation_monochromator mirror
_diffrn_radiation_type 'Cu K\a'
_diffrn_radiation_wavelength 1.54184
_diffrn_reflns_av_R_equivalents 0.0353
_diffrn_reflns_limit_h_max 22
_diffrn_reflns_limit_h_min -25
_diffrn_reflns_limit_k_max 6
_diffrn_reflns_limit_k_min -7
_diffrn_reflns_limit_l_max 21
_diffrn_reflns_limit_l_min -14
_diffrn_reflns_number 11115
_diffrn_reflns_theta_full 67.684
_diffrn_reflns_theta_max 62.674
_diffrn_reflns_theta_min 4.098
_exptl_absorpt_coefficient_mu 4.798
_exptl_absorpt_correction_T_max 0.853
_exptl_absorpt_correction_T_min 0.499
_exptl_absorpt_correction_type analytical
_exptl_absorpt_process_details
;
[CrysAlis PRO (Rigaku Oxford Diffraction, 2015), based on expressions
derived
by Clark & Reid (1995)]
;
_exptl_crystal_colour red
_exptl_crystal_density_diffrn 1.834
_exptl_crystal_description needle
_exptl_crystal_F_000 1504
_exptl_crystal_size_max 0.355
_exptl_crystal_size_mid 0.060
_exptl_crystal_size_min 0.036
_refine_diff_density_max 0.744
_refine_diff_density_min -0.716
_refine_ls_extinction_method none
_refine_ls_goodness_of_fit_ref 1.048
_refine_ls_hydrogen_treatment mixed
_refine_ls_matrix_type full
_refine_ls_number_parameters 516
_refine_ls_number_reflns 4314
_refine_ls_number_restraints 403
_refine_ls_restrained_S_all 1.057
_refine_ls_R_factor_all 0.0556
_refine_ls_R_factor_gt 0.0401
_refine_ls_shift/su_max 0.002
_refine_ls_shift/su_mean 0.000
_refine_ls_structure_factor_coef Fsqd
_refine_ls_weighting_details 'w=1/[\s^2^(Fo^2^)+(0.0459P)^2^+2.6693P] where P=(Fo^2^+2Fc^2^)/3'
_refine_ls_weighting_scheme calc
_refine_ls_wR_factor_gt 0.0948
_refine_ls_wR_factor_ref 0.1059
_reflns_number_gt 3371
_reflns_number_total 4314
_reflns_threshold_expression 'I > 2\s(I)'
_cod_data_source_file lh5850sup1.cif
_cod_data_source_block I
_cod_original_sg_symbol_H-M 'P 21/c'
_cod_database_code 2311434
_shelx_space_group_comment
;
The symmetry employed for this shelxl refinement is uniquely defined
by the following loop, which should always be used as a source of
symmetry information in preference to the above space-group names.
They are only intended as comments.
;
_shelxl_version_number 2014/6

loop_
_space_group_symop_operation_xyz
'x, y, z'
'-x, y+1/2, -z+1/2'
'-x, -y, -z'
'x, -y-1/2, z-1/2'

loop_
_atom_site_type_symbol
_atom_site_label
_atom_site_fract_x
_atom_site_fract_y
_atom_site_fract_z
_atom_site_U_iso_or_equiv
_atom_site_adp_type
_atom_site_calc_flag
_atom_site_occupancy
_atom_site_disorder_assembly
_atom_site_disorder_group
Br Br1 0.72887(2) 0.71430(7) 0.85956(2) 0.03986(15) Uani d 1 . .
Br Br2 0.58110(2) 0.70255(10) 1.06685(3) 0.06123(19) Uani d 1 . .
O O1 0.69939(13) 0.7051(4) 1.00942(15) 0.0413(7) Uani d 1 . .
N N1 0.30370(15) 0.7317(5) 0.55358(18) 0.0355(8) Uani d 1 . .
C C1 0.35778(19) 0.7194(6) 0.5334(2) 0.0384(10) Uani d 1 . .
H H1 0.3574 0.7177 0.4830 0.046 Uiso calc 1 . .
C C2 0.41297(19) 0.7094(6) 0.5841(2) 0.0373(10) Uani d 1 . .
H H2 0.4505 0.7012 0.5686 0.045 Uiso calc 1 . .
C C3 0.41516(19) 0.7111(6) 0.6584(2) 0.0349(9) Uani d 1 . .
C C4 0.35844(19) 0.7177(6) 0.6781(2) 0.0360(9) Uani d 1 . .
H H4 0.3575 0.7151 0.7280 0.043 Uiso calc 1 . .
C C5 0.30411(19) 0.7278(6) 0.6247(2) 0.0366(10) Uani d 1 . .
H H5 0.2658 0.7322 0.6386 0.044 Uiso calc 1 . .
C C6 0.47455(19) 0.7076(6) 0.7121(2) 0.0373(10) Uani d 1 . .
H H6 0.5111 0.6998 0.6946 0.045 Uiso calc 1 . .
C C7 0.48119(19) 0.7145(6) 0.7842(2) 0.0375(10) Uani d 1 . .
H H7 0.4440 0.7199 0.8005 0.045 Uiso calc 1 . .
C C8 0.53856(19) 0.7149(6) 0.8404(2) 0.0347(9) Uani d 1 . .
C C9 0.59774(18) 0.7163(6) 0.8264(2) 0.0336(9) Uani d 1 . .
H H9 0.6016 0.7186 0.7775 0.040 Uiso calc 1 . .
C C10 0.64987(18) 0.7145(6) 0.8824(2) 0.0321(9) Uani d 1 . .
C C11 0.65004(18) 0.7098(6) 0.9584(2) 0.0343(9) Uani d 1 . .
C C12 0.58882(19) 0.7105(6) 0.9690(2) 0.0371(9) Uani d 1 . .
C C13 0.53587(18) 0.7137(6) 0.9137(2) 0.0377(10) Uani d 1 . .
H H13 0.4966 0.7152 0.9254 0.045 Uiso calc 1 . .
C C14 0.24393(19) 0.7506(6) 0.4984(2) 0.0390(10) Uani d 1 . .
H H14A 0.2518 0.7731 0.4497 0.047 Uiso calc 1 . .
H H14B 0.2205 0.8648 0.5103 0.047 Uiso calc 1 . .
C C15 0.20596(19) 0.5630(6) 0.4972(2) 0.0389(10) Uani d 1 . .
H H15A 0.2305 0.4488 0.4876 0.047 Uiso calc 1 . .
H H15B 0.1971 0.5439 0.5456 0.047 Uiso calc 1 . .
C C16 0.14596(17) 0.5710(6) 0.4401(2) 0.0390(10) Uani d 1 . .
F F1 0.11416(12) 0.7347(4) 0.44718(17) 0.0615(8) Uani d 1 . .
F F2 0.15626(12) 0.5751(5) 0.37277(13) 0.0621(8) Uani d 1 . .
C C17 0.1052(6) 0.3886(19) 0.4512(11) 0.032(3) Uani d 0.538(7) A 1
F F3 0.0880(11) 0.395(3) 0.5138(13) 0.046(3) Uani d 0.538(7) A 1
F F4 0.1392(9) 0.227(2) 0.4520(9) 0.047(3) Uani d 0.538(7) A 1
C C18 0.0443(6) 0.398(2) 0.3879(6) 0.049(5) Uani d 0.538(7) A 1
F F5 0.0088(6) 0.553(2) 0.3897(9) 0.096(5) Uani d 0.538(7) A 1
F F6 0.0511(6) 0.380(2) 0.3204(6) 0.114(6) Uani d 0.538(7) A 1
C C19 0.0003(5) 0.2195(14) 0.3942(5) 0.0466(13) Uani d 0.538(7) A 1
F F7 -0.0127(5) 0.2142(17) 0.4591(4) 0.086(4) Uani d 0.538(7) A 1
F F8 0.0246(3) 0.0455(11) 0.3845(7) 0.109(4) Uani d 0.538(7) A 1
C C20 -0.0657(5) 0.2196(13) 0.3402(6) 0.049(3) Uani d 0.538(7) A 1
F F9 -0.0608(7) 0.227(2) 0.2719(6) 0.096(5) Uani d 0.538(7) A 1
F F10 -0.0975(3) 0.3771(10) 0.3515(4) 0.095(3) Uani d 0.538(7) A 1
C C21 -0.1086(5) 0.0383(14) 0.3430(6) 0.0659(17) Uani d 0.538(7) A 1
F F11 -0.0834(3) -0.1257(10) 0.3271(7) 0.126(4) Uani d 0.538(7) A 1
F F12 -0.1620(5) 0.063(2) 0.2950(6) 0.093(4) Uani d 0.538(7) A 1
F F13 -0.1200(5) 0.020(2) 0.4076(5) 0.114(6) Uani d 0.538(7) A 1
C C17A 0.1030(7) 0.396(2) 0.4358(14) 0.032(3) Uani d 0.462(7) A 2
F F3A 0.1343(11) 0.230(3) 0.4336(12) 0.081(7) Uani d 0.462(7) A 2
F F4A 0.0912(14) 0.406(4) 0.5014(16) 0.074(8) Uani d 0.462(7) A 2
C C18A 0.0435(6) 0.3502(19) 0.3801(6) 0.034(4) Uani d 0.462(7) A 2
F F5A 0.0231(6) 0.5312(18) 0.3621(8) 0.063(3) Uani d 0.462(7) A 2
F F6A 0.0670(6) 0.2830(18) 0.3267(6) 0.055(3) Uani d 0.462(7) A 2
C C19A -0.0047(6) 0.2143(16) 0.3974(5) 0.0466(13) Uani d 0.462(7) A 2
F F7A -0.0318(5) 0.3151(16) 0.4410(6) 0.080(4) Uani d 0.462(7) A 2
F F8A 0.0262(4) 0.0682(13) 0.4367(5) 0.070(3) Uani d 0.462(7) A 2
C C20A -0.0509(5) 0.1407(16) 0.3308(6) 0.051(4) Uani d 0.462(7) A 2
F F9A -0.0241(4) -0.0059(14) 0.3042(5) 0.104(4) Uani d 0.462(7) A 2
F F10A -0.0640(8) 0.282(2) 0.2817(9) 0.110(7) Uani d 0.462(7) A 2
C C21A -0.1099(5) 0.0648(16) 0.3461(7) 0.0659(17) Uani d 0.462(7) A 2
F F11A -0.1445(3) 0.2054(15) 0.3637(7) 0.121(4) Uani d 0.462(7) A 2
F F12A -0.0958(6) -0.061(2) 0.4003(7) 0.108(6) Uani d 0.462(7) A 2
F F13A -0.1435(7) -0.028(2) 0.2889(7) 0.099(5) Uani d 0.462(7) A 2
O O1S 0.65266(18) 0.2293(6) 1.1488(2) 0.0597(9) Uani d 1 . .
H H1S 0.678(2) 0.321(7) 1.146(4) 0.10(2) Uiso d 1 . .
C C1S 0.6945(3) 0.0714(8) 1.1694(3) 0.0690(15) Uani d 1 . .
H H1S1 0.7365 0.1231 1.1877 0.104 Uiso calc 1 . .
H H1S2 0.6933 -0.0130 1.1270 0.104 Uiso calc 1 . .
H H1S3 0.6827 -0.0057 1.2077 0.104 Uiso calc 1 . .
O O2S 0.72828(18) 0.5293(6) 1.1399(2) 0.0699(11) Uani d 1 . .
H H2S 0.713(3) 0.582(9) 1.0994(17) 0.09(2) Uiso d 1 . .
C C2S 0.7847(3) 0.5858(10) 1.1829(3) 0.0746(16) Uani d 1 . .
H H2S1 0.7859 0.7296 1.1876 0.112 Uiso calc 1 . .
H H2S2 0.8178 0.5422 1.1605 0.112 Uiso calc 1 . .
H H2S3 0.7906 0.5261 1.2312 0.112 Uiso calc 1 . .

loop_
_atom_site_aniso_label
_atom_site_aniso_U_11
_atom_site_aniso_U_22
_atom_site_aniso_U_33
_atom_site_aniso_U_12
_atom_site_aniso_U_13
_atom_site_aniso_U_23
Br1 0.0307(2) 0.0410(3) 0.0472(3) -0.00156(19) 0.00816(18) -0.0061(2)
Br2 0.0379(3) 0.1009(5) 0.0449(3) -0.0003(3) 0.0099(2) 0.0052(3)
O1 0.0285(15) 0.0506(18) 0.0395(16) -0.0031(13) -0.0018(13) 0.0026(13)
N1 0.0327(18) 0.0273(18) 0.041(2) -0.0018(14) -0.0013(15) 0.0000(14)
C1 0.036(2) 0.036(2) 0.043(2) -0.0035(18) 0.0078(19) -0.0013(18)
C2 0.031(2) 0.031(2) 0.048(3) -0.0014(18) 0.0064(18) -0.0033(19)
C3 0.033(2) 0.0195(19) 0.049(3) -0.0007(17) 0.0035(18) -0.0019(18)
C4 0.034(2) 0.032(2) 0.039(2) -0.0023(18) 0.0025(18) 0.0009(18)
C5 0.033(2) 0.031(2) 0.045(3) -0.0029(17) 0.0076(18) -0.0012(18)
C6 0.029(2) 0.031(2) 0.049(3) -0.0020(17) 0.0040(18) -0.0021(19)
C7 0.031(2) 0.029(2) 0.049(3) -0.0009(18) 0.0020(18) 0.0005(19)
C8 0.032(2) 0.023(2) 0.044(2) -0.0009(17) -0.0006(18) 0.0005(17)
C9 0.033(2) 0.025(2) 0.040(2) 0.0000(17) 0.0032(17) -0.0034(17)
C10 0.032(2) 0.0229(19) 0.040(2) -0.0025(16) 0.0058(17) 0.0009(17)
C11 0.031(2) 0.024(2) 0.046(2) -0.0028(17) 0.0053(19) -0.0001(18)
C12 0.032(2) 0.036(2) 0.041(2) -0.0006(18) 0.0045(18) 0.0013(18)
C13 0.026(2) 0.033(2) 0.052(3) -0.0002(17) 0.0058(18) -0.0008(19)
C14 0.031(2) 0.040(3) 0.040(2) 0.0012(18) -0.0048(18) 0.0039(18)
C15 0.039(2) 0.035(2) 0.038(2) 0.0002(19) -0.0012(18) 0.0013(18)
C16 0.031(2) 0.041(3) 0.042(2) 0.0029(19) 0.0038(18) 0.0035(19)
F1 0.0363(14) 0.0402(15) 0.097(2) 0.0058(12) -0.0057(14) -0.0023(14)
F2 0.0504(16) 0.094(2) 0.0383(15) -0.0251(15) 0.0026(12) 0.0056(14)
C17 0.037(3) 0.045(3) 0.014(8) -0.001(2) 0.006(3) 0.000(3)
F3 0.057(5) 0.061(6) 0.026(6) -0.017(5) 0.018(4) -0.006(4)
F4 0.045(5) 0.030(5) 0.056(5) -0.005(3) -0.006(3) 0.002(3)
C18 0.049(9) 0.059(11) 0.041(8) -0.031(7) 0.017(6) -0.022(7)
F5 0.034(5) 0.049(4) 0.185(15) 0.003(3) -0.011(6) 0.010(7)
F6 0.075(9) 0.211(18) 0.047(5) -0.084(10) -0.002(5) 0.002(9)
C19 0.036(3) 0.051(3) 0.052(3) -0.009(2) 0.010(2) 0.000(2)
F7 0.071(7) 0.129(10) 0.050(4) -0.052(7) -0.001(4) 0.020(5)
F8 0.049(4) 0.054(4) 0.208(11) 0.002(3) -0.002(6) -0.039(6)
C20 0.050(7) 0.054(9) 0.042(6) -0.012(6) 0.010(5) -0.020(7)
F9 0.093(8) 0.165(11) 0.032(6) -0.081(8) 0.019(5) -0.020(6)
F10 0.045(4) 0.081(5) 0.140(7) 0.006(3) -0.016(4) -0.024(4)
C21 0.047(3) 0.084(5) 0.062(4) -0.028(3) 0.006(3) -0.003(4)
F11 0.088(6) 0.070(5) 0.220(12) -0.031(4) 0.036(7) -0.028(6)
F12 0.058(7) 0.122(11) 0.086(6) -0.041(6) -0.008(4) -0.004(6)
F13 0.067(8) 0.211(17) 0.063(5) -0.073(9) 0.015(5) 0.000(7)
C17A 0.037(3) 0.045(3) 0.014(8) -0.001(2) 0.006(3) 0.000(3)
F3A 0.044(7) 0.064(9) 0.131(18) 0.006(6) 0.009(10) -0.042(9)
F4A 0.068(8) 0.116(12) 0.034(11) -0.049(7) 0.006(7) 0.004(6)
C18A 0.046(9) 0.022(6) 0.023(8) -0.004(5) -0.015(6) -0.003(5)
F5A 0.033(7) 0.052(7) 0.085(8) 0.002(5) -0.019(5) 0.015(5)
F6A 0.042(5) 0.094(7) 0.032(5) -0.014(4) 0.014(4) -0.017(4)
C19A 0.036(3) 0.051(3) 0.052(3) -0.009(2) 0.010(2) 0.000(2)
F7A 0.063(6) 0.106(9) 0.087(8) -0.035(5) 0.049(6) -0.060(6)
F8A 0.055(5) 0.058(5) 0.084(6) -0.024(4) -0.010(5) 0.016(5)
C20A 0.057(9) 0.060(10) 0.035(8) -0.020(7) 0.006(6) -0.026(7)
F9A 0.077(5) 0.139(9) 0.103(6) -0.033(6) 0.032(5) -0.074(6)
F10A 0.070(9) 0.135(11) 0.091(13) -0.054(7) -0.048(7) 0.055(9)
C21A 0.047(3) 0.084(5) 0.062(4) -0.028(3) 0.006(3) -0.003(4)
F11A 0.037(4) 0.149(9) 0.178(11) -0.014(5) 0.029(5) -0.058(8)
F12A 0.066(9) 0.145(12) 0.100(10) -0.057(8) -0.005(6) 0.049(9)
F13A 0.075(11) 0.140(14) 0.073(6) -0.058(8) -0.002(6) -0.022(7)
O1S 0.059(2) 0.061(2) 0.060(2) -0.001(2) 0.0160(18) 0.0056(18)
C1S 0.075(4) 0.058(3) 0.072(4) 0.006(3) 0.012(3) 0.010(3)
O2S 0.065(2) 0.070(3) 0.063(2) -0.013(2) -0.0062(19) 0.023(2)
C2S 0.065(4) 0.086(4) 0.065(4) -0.006(3) -0.001(3) 0.008(3)

loop_
_atom_type_symbol
_atom_type_description
_atom_type_scat_dispersion_real
_atom_type_scat_dispersion_imag
_atom_type_scat_source
C C 0.0181 0.0091 'International Tables Vol C Tables 4.2.6.8 and 6.1.1.4'
H H 0.0000 0.0000 'International Tables Vol C Tables 4.2.6.8 and 6.1.1.4'
N N 0.0311 0.0180 'International Tables Vol C Tables 4.2.6.8 and 6.1.1.4'
O O 0.0492 0.0322 'International Tables Vol C Tables 4.2.6.8 and 6.1.1.4'
F F 0.0727 0.0534 'International Tables Vol C Tables 4.2.6.8 and 6.1.1.4'
Br Br -0.6763 1.2805 'International Tables Vol C Tables 4.2.6.8 and 6.1.1.4'

loop_
_exptl_crystal_face_index_h
_exptl_crystal_face_index_k
_exptl_crystal_face_index_l
_exptl_crystal_face_perp_dist
-3 0 10 0.0137
-14 0 2 0.0049
-13 0 -2 0.0088
1 0 -12 0.0399
-1 -4 7 0.1531
1 -1 -12 0.0520
1 3 -9 0.1116
1 0 0 0.0290
-1 2 10 0.0810

loop_
_geom_angle_atom_site_label_1
_geom_angle_atom_site_label_2
_geom_angle_atom_site_label_3
_geom_angle
C5 N1 C1 119.4(3)
C5 N1 C14 119.6(4)
C1 N1 C14 120.9(4)
N1 C1 C2 121.0(4)
N1 C1 H1 119.5
C2 C1 H1 119.5
C1 C2 C3 121.0(4)
C1 C2 H2 119.5
C3 C2 H2 119.5
C2 C3 C4 117.0(4)
C2 C3 C6 120.5(4)
C4 C3 C6 122.5(4)
C5 C4 C3 119.7(4)
C5 C4 H4 120.2
C3 C4 H4 120.2
N1 C5 C4 121.8(4)
N1 C5 H5 119.1
C4 C5 H5 119.1
C7 C6 C3 124.6(4)
C7 C6 H6 117.7
C3 C6 H6 117.7
C6 C7 C8 127.5(4)
C6 C7 H7 116.3
C8 C7 H7 116.3
C13 C8 C9 116.9(4)
C13 C8 C7 119.0(4)
C9 C8 C7 124.1(4)
C10 C9 C8 120.7(4)
C10 C9 H9 119.6
C8 C9 H9 119.6
C9 C10 C11 124.9(4)
C9 C10 Br1 118.6(3)
C11 C10 Br1 116.5(3)
O1 C11 C12 124.8(4)
O1 C11 C10 123.5(4)
C12 C11 C10 111.7(3)
C13 C12 C11 124.5(4)
C13 C12 Br2 118.6(3)
C11 C12 Br2 116.9(3)
C12 C13 C8 121.3(4)
C12 C13 H13 119.4
C8 C13 H13 119.4
N1 C14 C15 109.6(3)
N1 C14 H14A 109.7
C15 C14 H14A 109.7
N1 C14 H14B 109.7
C15 C14 H14B 109.7
H14A C14 H14B 108.2
C16 C15 C14 111.9(3)
C16 C15 H15A 109.2
C14 C15 H15A 109.2
C16 C15 H15B 109.2
C14 C15 H15B 109.2
H15A C15 H15B 107.9
F1 C16 F2 106.9(3)
F1 C16 C15 110.9(3)
F2 C16 C15 110.9(3)
F1 C16 C17A 108.4(9)
F2 C16 C17A 102.4(11)
C15 C16 C17A 116.7(8)
F1 C16 C17 107.7(8)
F2 C16 C17 112.0(9)
C15 C16 C17 108.4(6)
F4 C17 F3 107.5(6)
F4 C17 C18 114.9(14)
F3 C17 C18 107.2(15)
F4 C17 C16 107.8(12)
F3 C17 C16 113.0(17)
C18 C17 C16 106.5(12)
F6 C18 F5 107.6(7)
F6 C18 C17 116.8(14)
F5 C18 C17 114.8(13)
F6 C18 C19 102.9(11)
F5 C18 C19 102.9(10)
C17 C18 C19 110.3(11)
F7 C19 F8 106.9(7)
F7 C19 C20 102.9(9)
F8 C19 C20 104.9(8)
F7 C19 C18 111.6(9)
F8 C19 C18 112.9(9)
C20 C19 C18 116.7(9)
F9 C20 F10 107.3(7)
F9 C20 C21 105.0(10)
F10 C20 C21 106.0(7)
F9 C20 C19 110.5(10)
F10 C20 C19 110.2(7)
C21 C20 C19 117.2(9)
F13 C21 F11 108.8(7)
F13 C21 F12 107.8(7)
F11 C21 F12 108.2(7)
F13 C21 C20 111.3(9)
F11 C21 C20 111.3(7)
F12 C21 C20 109.4(10)
F3A C17A F4A 107.1(7)
F3A C17A C18A 100.4(15)
F4A C17A C18A 108.8(18)
F3A C17A C16 109.8(16)
F4A C17A C16 100(2)
C18A C17A C16 129.3(15)
F6A C18A F5A 107.3(7)
F6A C18A C19A 112.8(11)
F5A C18A C19A 114.0(11)
F6A C18A C17A 99.2(15)
F5A C18A C17A 100.1(13)
C19A C18A C17A 121.5(13)
F7A C19A F8A 106.9(7)
F7A C19A C20A 111.8(9)
F8A C19A C20A 112.1(10)
F7A C19A C18A 105.9(10)
F8A C19A C18A 106.3(9)
C20A C19A C18A 113.4(10)
F10A C20A F9A 108.9(7)
F10A C20A C21A 109.4(13)
F9A C20A C21A 108.1(8)
F10A C20A C19A 109.7(11)
F9A C20A C19A 106.8(9)
C21A C20A C19A 113.8(10)
F12A C21A F11A 108.6(7)
F12A C21A F13A 107.9(7)
F11A C21A F13A 107.7(7)
F12A C21A C20A 108.7(10)
F11A C21A C20A 113.0(9)
F13A C21A C20A 110.8(11)
C1S O1S H1S 100(5)
O1S C1S H1S1 109.5
O1S C1S H1S2 109.5
H1S1 C1S H1S2 109.5
O1S C1S H1S3 109.5
H1S1 C1S H1S3 109.5
H1S2 C1S H1S3 109.5
C2S O2S H2S 121(5)
O2S C2S H2S1 109.5
O2S C2S H2S2 109.5
H2S1 C2S H2S2 109.5
O2S C2S H2S3 109.5
H2S1 C2S H2S3 109.5
H2S2 C2S H2S3 109.5

loop_
_geom_bond_atom_site_label_1
_geom_bond_atom_site_label_2
_geom_bond_distance
Br1 C10 1.908(4)
Br2 C12 1.900(4)
O1 C11 1.274(5)
N1 C5 1.344(5)
N1 C1 1.350(5)
N1 C14 1.484(5)
C1 C2 1.365(6)
C1 H1 0.9500
C2 C3 1.393(6)
C2 H2 0.9500
C3 C4 1.400(6)
C3 C6 1.459(5)
C4 C5 1.375(6)
C4 H4 0.9500
C5 H5 0.9500
C6 C7 1.337(6)
C6 H6 0.9500
C7 C8 1.450(5)
C7 H7 0.9500
C8 C13 1.401(6)
C8 C9 1.404(6)
C9 C10 1.368(5)
C9 H9 0.9500
C10 C11 1.436(6)
C11 C12 1.423(6)
C12 C13 1.373(6)
C13 H13 0.9500
C14 C15 1.526(6)
C14 H14A 0.9900
C14 H14B 0.9900
C15 C16 1.501(5)
C15 H15A 0.9900
C15 H15B 0.9900
C16 F1 1.342(4)
C16 F2 1.348(4)
C16 C17A 1.515(8)
C16 C17 1.578(9)
C17 F4 1.329(6)
C17 F3 1.330(6)
C17 C18 1.576(9)
C18 F6 1.325(7)
C18 F5 1.326(7)
C18 C19 1.579(9)
C19 F7 1.328(7)
C19 F8 1.331(7)
C19 C20 1.573(9)
C20 F9 1.323(7)
C20 F10 1.327(7)
C20 C21 1.566(9)
C21 F13 1.313(7)
C21 F11 1.314(7)
C21 F12 1.319(7)
C17A F3A 1.331(7)
C17A F4A 1.331(7)
C17A C18A 1.513(8)
C18A F6A 1.325(7)
C18A F5A 1.326(7)
C18A C19A 1.509(9)
C19A F7A 1.322(7)
C19A F8A 1.328(7)
C19A C20A 1.506(9)
C20A F10A 1.318(7)
C20A F9A 1.321(7)
C20A C21A 1.500(9)
C21A F12A 1.314(7)
C21A F11A 1.319(7)
C21A F13A 1.319(7)
O1S C1S 1.411(6)
O1S H1S 0.845(11)
C1S H1S1 0.9800
C1S H1S2 0.9800
C1S H1S3 0.9800
O2S C2S 1.374(6)
O2S H2S 0.838(11)
C2S H2S1 0.9800
C2S H2S2 0.9800
C2S H2S3 0.9800

loop_
_geom_hbond_atom_site_label_D
_geom_hbond_atom_site_label_H
_geom_hbond_atom_site_label_A
_geom_hbond_distance_DH
_geom_hbond_distance_HA
_geom_hbond_distance_DA
_geom_hbond_angle_DHA
O1S H1S O2S 0.845(11) 1.830(13) 2.674(5) 176(7)
O2S H2S O1 0.838(11) 1.852(18) 2.675(4) 167(6)
